data_2019117
loop_
_publ_author_name
'Schombs, Matthew W.'
'Davis, Ryan A.'
'Fettinger, James C.'
'Gervay-Hague, Jacquelyn'

_publ_section_title
;
 A fused [3.3.0]-neoglycoside lactone derived from glucuronic acid
;
_journal_coeditor_code EB5024
_journal_issue 9
_journal_name_full 'Acta Crystallographica Section C'
_journal_page_first 1062
_journal_page_last 1066
_journal_paper_doi 10.1107/S0108270113013723
_journal_volume 69
_journal_year 2013
_chemical_formula_iupac 'C20 H41 N O6 Si2'
_chemical_formula_moiety 'C20 H41 N O6 Si2'
_chemical_formula_sum 'C20 H41 N O6 Si2'
_chemical_formula_weight 447.72
_chemical_name_systematic
(3<i>S</i>,3a<i>S</i>,5<i>R</i>,6<i>R</i>,6a<i>S</i>)-5-[methoxy(methyl)amino]-3,6-bis[(triethylsilyl)oxy]-hexahydrofuro[3,2-<i>b</i>]furan-2-one
_space_group_IT_number 4
_symmetry_cell_setting monoclinic
_symmetry_space_group_name_Hall 'P 2yb'
_symmetry_space_group_name_H-M 'P 1 21 1'
_atom_sites_solution_hydrogens geom
_atom_sites_solution_primary direct
_atom_sites_solution_secondary difmap
_audit_creation_method SHELXL-97
_cell_angle_alpha 90.00
_cell_angle_beta 90.022(3)
_cell_angle_gamma 90.00
_cell_formula_units_Z 8
_cell_length_a 12.0523(8)
_cell_length_b 28.1562(19)
_cell_length_c 14.5558(10)
_cell_measurement_reflns_used 9867
_cell_measurement_temperature 90(2)
_cell_measurement_theta_max 68.36
_cell_measurement_theta_min 3.14
_cell_volume 4939.5(6)
_computing_cell_refinement 'SAINT (Bruker, 2012)'
_computing_data_collection 'APEX2 (Bruker, 2012)'
_computing_data_reduction 'SAINT (Bruker, 2012)'
_computing_molecular_graphics 'SHELXTL (Sheldrick, 2008)'
_computing_publication_material 'SHELXTL (Sheldrick, 2008)'
_computing_structure_refinement 'SHELXL97 (Sheldrick, 2008)'
_computing_structure_solution 'SHELXS97 (Sheldrick, 2008)'
_diffrn_ambient_temperature 90(2)
_diffrn_measured_fraction_theta_full 0.996
_diffrn_measured_fraction_theta_max 0.996
_diffrn_measurement_device_type 'Bruker DUO APEXII CCD'
_diffrn_measurement_method '\f and \w scans'
_diffrn_radiation_monochromator graphite
_diffrn_radiation_source 'fine-focus sealed tube'
_diffrn_radiation_type CuK\a
_diffrn_radiation_wavelength 1.54178
_diffrn_reflns_av_R_equivalents 0.0369
_diffrn_reflns_av_sigmaI/netI 0.0652
_diffrn_reflns_limit_h_max 14
_diffrn_reflns_limit_h_min -14
_diffrn_reflns_limit_k_max 33
_diffrn_reflns_limit_k_min -33
_diffrn_reflns_limit_l_max 17
_diffrn_reflns_limit_l_min -17
_diffrn_reflns_number 27457
_diffrn_reflns_theta_full 68.25
_diffrn_reflns_theta_max 68.25
_diffrn_reflns_theta_min 1.57
_exptl_absorpt_coefficient_mu 1.581
_exptl_absorpt_correction_T_max 0.8528
_exptl_absorpt_correction_T_min 0.4510
_exptl_absorpt_correction_type multi-scan
_exptl_absorpt_process_details '(SADABS; Sheldrick, 2008)'
_exptl_crystal_colour colorless
_exptl_crystal_density_diffrn 1.204
_exptl_crystal_density_method 'not measured'
_exptl_crystal_description plate
_exptl_crystal_F_000 1952
_exptl_crystal_size_max 0.60
_exptl_crystal_size_mid 0.28
_exptl_crystal_size_min 0.10
_refine_diff_density_max 1.030
_refine_diff_density_min -0.295
_refine_ls_abs_structure_details 'Flack (1983), 7580 Friedel pairs'
_refine_ls_abs_structure_Flack 0.004(16)
_refine_ls_extinction_method none
_refine_ls_goodness_of_fit_ref 1.043
_refine_ls_hydrogen_treatment constr
_refine_ls_matrix_type full
_refine_ls_number_parameters 1085
_refine_ls_number_reflns 16785
_refine_ls_number_restraints 7
_refine_ls_restrained_S_all 1.043
_refine_ls_R_factor_all 0.0470
_refine_ls_R_factor_gt 0.0465
_refine_ls_shift/su_max 0.001
_refine_ls_shift/su_mean 0.000
_refine_ls_structure_factor_coef Fsqd
_refine_ls_weighting_details 'calc w=1/[\s^2^(Fo^2^)+(0.0833P)^2^+0.0985P] where P=(Fo^2^+2Fc^2^)/3'
_refine_ls_weighting_scheme calc
_refine_ls_wR_factor_gt 0.1158
_refine_ls_wR_factor_ref 0.1164
_reflns_number_gt 16549
_reflns_number_total 16785
_reflns_threshold_expression I>2sigma(I)
_cod_data_source_file eb5024.cif
_cod_data_source_block I
_cod_original_sg_symbol_H-M 'P 21'
_cod_database_code 2019117
_cod_database_fobs_code 2019117

loop_
_symmetry_equiv_pos_as_xyz
'x, y, z'
'-x, y+1/2, -z'

loop_
_atom_site_type_symbol
_atom_site_label
_atom_site_fract_x
_atom_site_fract_y
_atom_site_fract_z
_atom_site_U_iso_or_equiv
_atom_site_adp_type
_atom_site_calc_flag
_atom_site_refinement_flags
_atom_site_occupancy
_atom_site_symmetry_multiplicity
_atom_site_disorder_assembly
_atom_site_disorder_group
Si Si1 0.97726(10) 0.18133(4) 0.17333(6) 0.02055(19) Uani d . 1 1 . .
Si Si2 0.97092(8) 0.47909(3) 0.16411(8) 0.0192(2) Uani d . 1 1 . .
C C1 1.0827(3) 0.30742(12) 0.2229(3) 0.0154(7) Uani d . 1 1 . .
H H1 1.1520 0.2905 0.2039 0.018 Uiso calc R 1 1 . .
C C1A 0.9360(3) 0.34772(13) 0.1543(3) 0.0174(7) Uani d . 1 1 . .
H H1A 0.9090 0.3480 0.0893 0.021 Uiso calc R 1 1 . .
N N1 1.0973(2) 0.33021(11) 0.3133(2) 0.0158(6) Uani d . 1 1 . .
O O1 1.05354(18) 0.34238(9) 0.1579(2) 0.0170(5) Uani d . 1 1 . .
C C2 0.9850(3) 0.27301(13) 0.2273(3) 0.0203(7) Uani d . 1 1 . .
H H2 0.9793 0.2575 0.2889 0.024 Uiso calc R 1 1 . .
C C2A 0.8861(3) 0.30540(13) 0.2084(3) 0.0183(7) Uani d . 1 1 . .
H H2A 0.8278 0.2887 0.1717 0.022 Uiso calc R 1 1 . .
O O2 0.84155(19) 0.32387(9) 0.2924(2) 0.0193(6) Uani d . 1 1 . .
C C3 0.8537(3) 0.37098(14) 0.2993(3) 0.0204(8) Uani d . 1 1 . .
O O3 1.1386(2) 0.29142(11) 0.37008(19) 0.0247(6) Uani d . 1 1 . .
C C4 0.8935(3) 0.39050(14) 0.2067(3) 0.0197(7) Uani d . 1 1 . .
H H4 0.8280 0.4038 0.1731 0.024 Uiso calc R 1 1 . .
O O4 0.9962(2) 0.23933(9) 0.1564(2) 0.0217(6) Uani d . 1 1 . .
C C5 1.1865(3) 0.36541(15) 0.3124(3) 0.0250(8) Uani d . 1 1 . .
H H5A 1.1865 0.3830 0.3705 0.038 Uiso calc R 1 1 . .
H H5B 1.1750 0.3876 0.2614 0.038 Uiso calc R 1 1 . .
H H5C 1.2580 0.3493 0.3047 0.038 Uiso calc R 1 1 . .
O O5 0.8285(2) 0.39208(11) 0.3672(2) 0.0294(6) Uani d . 1 1 . .
C C6 1.0823(4) 0.29260(17) 0.4575(3) 0.0327(10) Uani d . 1 1 . .
H H6A 1.0946 0.3235 0.4868 0.049 Uiso calc R 1 1 . .
H H6B 1.1113 0.2673 0.4970 0.049 Uiso calc R 1 1 . .
H H6C 1.0026 0.2878 0.4479 0.049 Uiso calc R 1 1 . .
O O6 0.9713(2) 0.42700(9) 0.2193(2) 0.0195(5) Uani d . 1 1 . .
C C7 1.0688(3) 0.15987(13) 0.2676(2) 0.0306(8) Uani d . 1 1 . .
H H7A 1.0436 0.1741 0.3261 0.037 Uiso calc R 1 1 . .
H H7B 1.0605 0.1250 0.2730 0.037 Uiso calc R 1 1 . .
C C8 1.1910(3) 0.17141(16) 0.2543(3) 0.0392(9) Uani d . 1 1 . .
H H8A 1.2175 0.1567 0.1973 0.059 Uiso calc R 1 1 . .
H H8B 1.2336 0.1590 0.3064 0.059 Uiso calc R 1 1 . .
H H8C 1.2006 0.2059 0.2506 0.059 Uiso calc R 1 1 . .
C C9 1.0139(3) 0.15578(14) 0.0591(3) 0.0233(8) Uani d . 1 1 . .
H H9A 0.9769 0.1747 0.0107 0.028 Uiso calc R 1 1 . .
H H9B 1.0950 0.1588 0.0500 0.028 Uiso calc R 1 1 . .
C C10 0.9806(4) 0.10252(15) 0.0470(4) 0.0400(11) Uani d . 1 1 . .
H H10A 1.0250 0.0828 0.0886 0.060 Uiso calc R 1 1 . .
H H10B 0.9942 0.0927 -0.0166 0.060 Uiso calc R 1 1 . .
H H10C 0.9017 0.0986 0.0614 0.060 Uiso calc R 1 1 . .
C C11 0.8265(3) 0.17233(16) 0.2078(3) 0.0373(9) Uani d . 1 1 . .
H H11A 0.7986 0.2026 0.2337 0.045 Uiso calc R 1 1 . .
H H11B 0.7831 0.1657 0.1515 0.045 Uiso calc R 1 1 . .
C C12 0.8039(4) 0.1341(2) 0.2749(4) 0.0616(13) Uani d . 1 1 . .
H H12A 0.8317 0.1038 0.2508 0.092 Uiso calc R 1 1 . .
H H12B 0.7238 0.1317 0.2853 0.092 Uiso calc R 1 1 . .
H H12C 0.8413 0.1414 0.3330 0.092 Uiso calc R 1 1 . .
C C13 0.8682(3) 0.51938(15) 0.2186(3) 0.0329(9) Uani d . 1 1 . .
H H13A 0.8884 0.5234 0.2841 0.039 Uiso calc R 1 1 . .
H H13B 0.8737 0.5509 0.1889 0.039 Uiso calc R 1 1 . .
C C14 0.7467(3) 0.5027(2) 0.2133(4) 0.0489(13) Uani d . 1 1 . .
H H14A 0.7246 0.4995 0.1488 0.073 Uiso calc R 1 1 . .
H H14B 0.6987 0.5260 0.2437 0.073 Uiso calc R 1 1 . .
H H14C 0.7393 0.4719 0.2442 0.073 Uiso calc R 1 1 . .
C C15 1.1143(3) 0.50289(18) 0.1809(3) 0.0312(10) Uani d . 1 1 . .
H H15A 1.1665 0.4816 0.1483 0.037 Uiso calc R 1 1 . .
H H15B 1.1184 0.5343 0.1504 0.037 Uiso calc R 1 1 . .
C C16 1.1543(3) 0.50857(15) 0.2763(3) 0.0297(9) Uani d . 1 1 . .
H H16A 1.1004 0.5272 0.3115 0.045 Uiso calc R 1 1 . .
H H16B 1.2260 0.5250 0.2759 0.045 Uiso calc R 1 1 . .
H H16C 1.1631 0.4772 0.3046 0.045 Uiso calc R 1 1 . .
C C17 0.9413(3) 0.46913(14) 0.0397(3) 0.0261(8) Uani d . 1 1 . .
H H17A 0.8716 0.4508 0.0340 0.031 Uiso calc R 1 1 . .
H H17B 0.9294 0.5003 0.0097 0.031 Uiso calc R 1 1 . .
C C18 1.0319(3) 0.44316(16) -0.0106(3) 0.0294(9) Uani d . 1 1 . .
H H18A 1.0975 0.4636 -0.0153 0.044 Uiso calc R 1 1 . .
H H18B 1.0061 0.4348 -0.0724 0.044 Uiso calc R 1 1 . .
H H18C 1.0511 0.4142 0.0230 0.044 Uiso calc R 1 1 . .
Si Si21 0.51986(9) 0.55631(4) 0.41834(7) 0.0219(2) Uani d . 1 1 B .
Si Si22 0.53713(9) 0.25822(4) 0.41894(8) 0.0240(2) Uani d . 1 1 . .
C C21 0.4199(3) 0.43104(16) 0.4760(3) 0.0228(8) Uani d . 1 1 . .
H H21 0.3499 0.4479 0.4588 0.027 Uiso calc R 1 1 . .
C C21A 0.5664(3) 0.39129(14) 0.4049(3) 0.0192(7) Uani d . 1 1 . .
H H21A 0.5929 0.3910 0.3398 0.023 Uiso calc R 1 1 . .
N N21 0.4077(3) 0.40656(15) 0.5636(3) 0.0261(8) Uani d . 1 1 . .
O O21 0.4492(2) 0.39646(11) 0.4081(2) 0.0205(6) Uani d . 1 1 . .
C C22 0.5175(3) 0.46517(14) 0.4785(3) 0.0202(7) Uani d . 1 1 . .
H H22 0.5249 0.4812 0.5395 0.024 Uiso calc R 1 1 . .
C C22A 0.6168(3) 0.43340(15) 0.4571(3) 0.0218(8) Uani d . 1 1 . .
H H22A 0.6744 0.4503 0.4200 0.026 Uiso calc R 1 1 . .
O O22 0.6619(2) 0.41455(10) 0.5432(2) 0.0217(6) Uani d . 1 1 . .
C C23 0.6505(3) 0.36635(16) 0.5485(3) 0.0225(8) Uani d . 1 1 . .
O O23 0.3697(2) 0.44416(12) 0.6241(2) 0.0261(6) Uani d . 1 1 . .
C C24 0.6094(3) 0.34659(14) 0.4573(3) 0.0220(8) Uani d . 1 1 . .
H H24 0.6741 0.3332 0.4230 0.026 Uiso calc R 1 1 . .
O O24 0.5060(2) 0.49852(10) 0.4053(2) 0.0217(6) Uani d . 1 1 . .
C C25 0.3173(3) 0.37146(18) 0.5598(3) 0.0287(9) Uani d . 1 1 . .
H H25A 0.2514 0.3861 0.5322 0.043 Uiso calc R 1 1 . .
H H25B 0.2997 0.3607 0.6221 0.043 Uiso calc R 1 1 . .
H H25C 0.3406 0.3443 0.5225 0.043 Uiso calc R 1 1 . .
O O25 0.6752(2) 0.34488(11) 0.6161(2) 0.0274(6) Uani d . 1 1 . .
C C26 0.4300(4) 0.44054(17) 0.7064(3) 0.0323(10) Uani d . 1 1 . .
H H26A 0.4088 0.4113 0.7386 0.048 Uiso calc R 1 1 . .
H H26B 0.4138 0.4680 0.7455 0.048 Uiso calc R 1 1 . .
H H26C 0.5096 0.4397 0.6926 0.048 Uiso calc R 1 1 . .
O O26 0.5319(2) 0.31071(10) 0.4702(2) 0.0245(6) Uani d . 1 1 . .
C C27 0.4242(3) 0.57774(14) 0.5113(3) 0.0337(8) Uani d . 1 1 . .
H H27A 0.4503 0.5648 0.5708 0.040 Uiso calc R 1 1 . .
H H27B 0.4295 0.6128 0.5147 0.040 Uiso calc R 1 1 . .
C C28 0.3050(3) 0.56437(16) 0.4988(3) 0.0395(9) Uani d . 1 1 . .
H H28A 0.2786 0.5762 0.4394 0.059 Uiso calc R 1 1 . .
H H28B 0.2607 0.5784 0.5482 0.059 Uiso calc R 1 1 . .
H H28C 0.2978 0.5297 0.5006 0.059 Uiso calc R 1 1 . .
C C29 0.4835(3) 0.58091(16) 0.3025(3) 0.0254(8) Uani d . 1 1 . .
H H29A 0.5230 0.5621 0.2553 0.031 Uiso calc R 1 1 . .
H H29B 0.4030 0.5763 0.2924 0.031 Uiso calc R 1 1 . .
C C30 0.5101(4) 0.63245(17) 0.2874(4) 0.0388(11) Uani d . 1 1 . .
H H30A 0.5904 0.6372 0.2919 0.058 Uiso calc R 1 1 . .
H H30B 0.4726 0.6517 0.3342 0.058 Uiso calc R 1 1 . .
H H30C 0.4845 0.6421 0.2262 0.058 Uiso calc R 1 1 . .
C C31 0.6679(3) 0.5726(2) 0.4501(3) 0.0478(12) Uani d . 1 1 . .
H H31A 0.7183 0.5517 0.4146 0.057 Uiso calc PR 0.69 1 A 1
H H31B 0.6815 0.6055 0.4292 0.057 Uiso calc PR 0.69 1 A 1
H H31C 0.7085 0.5424 0.4595 0.057 Uiso calc PR 0.31 1 A 2
H H31D 0.7012 0.5880 0.3955 0.057 Uiso calc PR 0.31 1 A 2
C C32 0.6995(5) 0.5696(2) 0.5456(4) 0.0390(12) Uani d PU 0.69 1 B 1
H H32A 0.6490 0.5890 0.5826 0.058 Uiso calc PR 0.69 1 B 1
H H32B 0.7755 0.5812 0.5531 0.058 Uiso calc PR 0.69 1 B 1
H H32C 0.6953 0.5365 0.5660 0.058 Uiso calc PR 0.69 1 B 1
C C32B 0.6909(10) 0.6009(5) 0.5239(8) 0.0375(19) Uani d PU 0.31 1 B 2
H H32D 0.6565 0.6321 0.5149 0.056 Uiso calc PR 0.31 1 B 2
H H32E 0.7714 0.6046 0.5298 0.056 Uiso calc PR 0.31 1 B 2
H H32F 0.6612 0.5862 0.5798 0.056 Uiso calc PR 0.31 1 B 2
C C33 0.6464(4) 0.22155(19) 0.4778(5) 0.0517(15) Uani d . 1 1 . .
H H33A 0.6239 0.2169 0.5426 0.062 Uiso calc R 1 1 . .
H H33B 0.6484 0.1899 0.4483 0.062 Uiso calc R 1 1 . .
C C34 0.7625(3) 0.24199(19) 0.4766(5) 0.0494(13) Uani d . 1 1 . .
H H34A 0.7884 0.2445 0.4129 0.074 Uiso calc R 1 1 . .
H H34B 0.8124 0.2211 0.5112 0.074 Uiso calc R 1 1 . .
H H34C 0.7618 0.2736 0.5048 0.074 Uiso calc R 1 1 . .
C C35 0.3955(3) 0.23170(16) 0.4324(4) 0.0316(9) Uani d . 1 1 . .
H H35A 0.3412 0.2521 0.4001 0.038 Uiso calc R 1 1 . .
H H35B 0.3946 0.2002 0.4022 0.038 Uiso calc R 1 1 . .
C C36 0.3574(4) 0.2256(2) 0.5340(4) 0.0491(14) Uani d . 1 1 . .
H H36A 0.4067 0.2031 0.5653 0.074 Uiso calc R 1 1 . .
H H36B 0.2812 0.2135 0.5353 0.074 Uiso calc R 1 1 . .
H H36C 0.3603 0.2564 0.5653 0.074 Uiso calc R 1 1 . .
C C37 0.5699(3) 0.26545(15) 0.2938(3) 0.0283(9) Uani d . 1 1 . .
H H37A 0.6385 0.2845 0.2876 0.034 Uiso calc R 1 1 . .
H H37B 0.5845 0.2338 0.2669 0.034 Uiso calc R 1 1 . .
C C38 0.4754(4) 0.2899(2) 0.2385(3) 0.0399(11) Uani d . 1 1 . .
H H38A 0.4074 0.2710 0.2437 0.060 Uiso calc R 1 1 . .
H H38B 0.4970 0.2923 0.1738 0.060 Uiso calc R 1 1 . .
H H38C 0.4623 0.3218 0.2632 0.060 Uiso calc R 1 1 . .
Si Si41 0.02114(10) 0.17460(3) 0.66874(6) 0.01894(18) Uani d . 1 1 . .
Si Si42 -0.02791(9) 0.47383(3) 0.67269(7) 0.0195(2) Uani d . 1 1 . .
C C41 0.0909(3) 0.30075(13) 0.7260(3) 0.0178(7) Uani d . 1 1 . .
H H41 0.1615 0.2842 0.7093 0.021 Uiso calc R 1 1 . .
C C41A -0.0544(3) 0.34022(13) 0.6556(3) 0.0175(7) Uani d . 1 1 . .
H H41A -0.0814 0.3406 0.5907 0.021 Uiso calc R 1 1 . .
N N41 0.1010(2) 0.32475(10) 0.8160(2) 0.0141(6) Uani d . 1 1 . .
O O41 0.06231(19) 0.33446(9) 0.6594(2) 0.0180(5) Uani d . 1 1 . .
C C42 -0.0068(3) 0.26565(12) 0.7291(3) 0.0191(8) Uani d . 1 1 . .
H H42 -0.0130 0.2494 0.7900 0.023 Uiso calc R 1 1 . .
C C42A -0.1058(3) 0.29824(13) 0.7099(3) 0.0188(7) Uani d . 1 1 . .
H H42A -0.1641 0.2816 0.6730 0.023 Uiso calc R 1 1 . .
O O42 -0.15062(19) 0.31694(9) 0.7937(2) 0.0196(6) Uani d . 1 1 . .
C C43 -0.1365(3) 0.36420(14) 0.8013(3) 0.0187(7) Uani d . 1 1 . .
O O43 0.1381(2) 0.28680(11) 0.87659(18) 0.0213(6) Uani d . 1 1 . .
C C44 -0.0967(3) 0.38341(13) 0.7086(3) 0.0189(7) Uani d . 1 1 . .
H H44 -0.1623 0.3966 0.6752 0.023 Uiso calc R 1 1 . .
O O44 0.0044(2) 0.23309(9) 0.6562(2) 0.0234(6) Uani d . 1 1 . .
C C45 0.1911(3) 0.35979(14) 0.8148(3) 0.0231(8) Uani d . 1 1 . .
H H45A 0.1895 0.3783 0.8717 0.035 Uiso calc R 1 1 . .
H H45B 0.1815 0.3811 0.7621 0.035 Uiso calc R 1 1 . .
H H45C 0.2625 0.3433 0.8097 0.035 Uiso calc R 1 1 . .
O O45 -0.1617(2) 0.38519(10) 0.8692(2) 0.0287(6) Uani d . 1 1 . .
C C46 0.0791(4) 0.29041(15) 0.9618(3) 0.0276(9) Uani d . 1 1 . .
H H46A 0.0926 0.3217 0.9892 0.041 Uiso calc R 1 1 . .
H H46B 0.1049 0.2656 1.0039 0.041 Uiso calc R 1 1 . .
H H46C -0.0005 0.2864 0.9506 0.041 Uiso calc R 1 1 . .
O O46 -0.0190(2) 0.42026(9) 0.7205(2) 0.0191(5) Uani d . 1 1 . .
C C47 0.1577(3) 0.15947(14) 0.7225(3) 0.0298(8) Uani d . 1 1 . .
H H47A 0.1780 0.1269 0.7033 0.036 Uiso calc R 1 1 . .
H H47B 0.2144 0.1812 0.6971 0.036 Uiso calc R 1 1 . .
C C48 0.1647(3) 0.16180(12) 0.8268(2) 0.0332(8) Uani d . 1 1 . .
H H48A 0.1486 0.1942 0.8473 0.050 Uiso calc R 1 1 . .
H H48B 0.2395 0.1528 0.8466 0.050 Uiso calc R 1 1 . .
H H48C 0.1105 0.1399 0.8536 0.050 Uiso calc R 1 1 . .
C C49 0.0188(3) 0.15374(15) 0.5476(3) 0.0267(8) Uani d . 1 1 . .
H H49A -0.0440 0.1691 0.5155 0.032 Uiso calc R 1 1 . .
H H49B 0.0880 0.1641 0.5170 0.032 Uiso calc R 1 1 . .
C C50 0.0076(3) 0.09882(15) 0.5368(3) 0.0296(9) Uani d . 1 1 . .
H H50A 0.0702 0.0832 0.5674 0.044 Uiso calc R 1 1 . .
H H50B 0.0078 0.0906 0.4714 0.044 Uiso calc R 1 1 . .
H H50C -0.0620 0.0882 0.5648 0.044 Uiso calc R 1 1 . .
C C51 -0.0930(3) 0.14985(12) 0.7423(3) 0.0279(7) Uani d . 1 1 . .
H H51A -0.0842 0.1149 0.7462 0.033 Uiso calc R 1 1 . .
H H51B -0.0853 0.1628 0.8052 0.033 Uiso calc R 1 1 . .
C C52 -0.2091(3) 0.16097(17) 0.7070(4) 0.0451(11) Uani d . 1 1 . .
H H52A -0.2238 0.1950 0.7137 0.068 Uiso calc R 1 1 . .
H H52B -0.2638 0.1429 0.7426 0.068 Uiso calc R 1 1 . .
H H52C -0.2145 0.1521 0.6421 0.068 Uiso calc R 1 1 . .
C C53 -0.1323(3) 0.50961(14) 0.7362(3) 0.0274(8) Uani d . 1 1 . .
H H53A -0.1067 0.5136 0.8004 0.033 Uiso calc R 1 1 . .
H H53B -0.1364 0.5416 0.7080 0.033 Uiso calc R 1 1 . .
C C54 -0.2494(3) 0.48785(14) 0.7374(3) 0.0339(9) Uani d . 1 1 . .
H H54A -0.2759 0.4838 0.6742 0.051 Uiso calc R 1 1 . .
H H54B -0.2999 0.5090 0.7708 0.051 Uiso calc R 1 1 . .
H H54C -0.2471 0.4569 0.7680 0.051 Uiso calc R 1 1 . .
C C55 0.1143(3) 0.49937(17) 0.6860(3) 0.0285(9) Uani d . 1 1 . .
H H55A 0.1661 0.4799 0.6491 0.034 Uiso calc R 1 1 . .
H H55B 0.1140 0.5317 0.6590 0.034 Uiso calc R 1 1 . .
C C56 0.1598(4) 0.50284(15) 0.7817(3) 0.0301(9) Uani d . 1 1 . .
H H56A 0.1084 0.5211 0.8202 0.045 Uiso calc R 1 1 . .
H H56B 0.2320 0.5188 0.7802 0.045 Uiso calc R 1 1 . .
H H56C 0.1688 0.4709 0.8073 0.045 Uiso calc R 1 1 . .
C C57 -0.0644(3) 0.46786(15) 0.5483(3) 0.0256(8) Uani d . 1 1 . .
H H57A -0.1328 0.4486 0.5428 0.031 Uiso calc R 1 1 . .
H H57B -0.0805 0.4998 0.5231 0.031 Uiso calc R 1 1 . .
C C58 0.0260(4) 0.44506(19) 0.4909(3) 0.0335(10) Uani d . 1 1 . .
H H58A 0.0912 0.4658 0.4898 0.050 Uiso calc R 1 1 . .
H H58B -0.0011 0.4402 0.4281 0.050 Uiso calc R 1 1 . .
H H58C 0.0463 0.4143 0.5178 0.050 Uiso calc R 1 1 . .
Si Si61 0.48921(9) 0.55758(4) 0.91578(7) 0.0221(2) Uani d . 1 1 . .
Si Si62 0.53586(8) 0.25881(3) 0.92032(8) 0.0207(2) Uani d . 1 1 . .
C C61 0.4211(3) 0.43303(16) 0.9769(3) 0.0218(8) Uani d . 1 1 . .
H H61 0.3512 0.4501 0.9600 0.026 Uiso calc R 1 1 . .
C C61A 0.5664(3) 0.39218(14) 0.9057(3) 0.0197(8) Uani d . 1 1 . .
H H61A 0.5931 0.3916 0.8407 0.024 Uiso calc R 1 1 . .
N N61 0.4086(3) 0.40830(13) 1.0648(3) 0.0218(7) Uani d . 1 1 . .
O O61 0.4491(2) 0.39810(10) 0.9089(2) 0.0203(6) Uani d . 1 1 . .
C C62 0.5185(3) 0.46671(13) 0.9786(2) 0.0184(7) Uani d . 1 1 . .
H H62 0.5262 0.4830 1.0393 0.022 Uiso calc R 1 1 . .
C C62A 0.6180(3) 0.43418(14) 0.9580(3) 0.0179(7) Uani d . 1 1 . .
H H62A 0.6765 0.4507 0.9212 0.021 Uiso calc R 1 1 . .
O O62 0.6614(2) 0.41511(10) 1.0443(2) 0.0220(6) Uani d . 1 1 . .
C C63 0.6473(3) 0.36728(16) 1.0500(4) 0.0238(9) Uani d . 1 1 . .
O O63 0.3700(2) 0.44583(11) 1.1252(2) 0.0226(6) Uani d . 1 1 . .
C C64 0.6074(3) 0.34761(14) 0.9583(3) 0.0216(8) Uani d . 1 1 . .
H H64 0.6727 0.3342 0.9248 0.026 Uiso calc R 1 1 . .
O O64 0.5095(2) 0.49961(9) 0.90513(19) 0.0201(5) Uani d . 1 1 . .
C C65 0.3187(3) 0.37311(16) 1.0609(3) 0.0239(8) Uani d . 1 1 . .
H H65A 0.3008 0.3625 1.1233 0.036 Uiso calc R 1 1 . .
H H65B 0.3424 0.3459 1.0240 0.036 Uiso calc R 1 1 . .
H H65C 0.2528 0.3875 1.0329 0.036 Uiso calc R 1 1 . .
O O65 0.6699(2) 0.34548(11) 1.1179(2) 0.0274(6) Uani d . 1 1 . .
C C66 0.4304(4) 0.44263(17) 1.2069(3) 0.0324(10) Uani d . 1 1 . .
H H66A 0.4154 0.4120 1.2364 0.049 Uiso calc R 1 1 . .
H H66B 0.4084 0.4684 1.2482 0.049 Uiso calc R 1 1 . .
H H66C 0.5098 0.4452 1.1934 0.049 Uiso calc R 1 1 . .
O O66 0.5294(2) 0.31180(10) 0.9697(2) 0.0245(6) Uani d . 1 1 . .
C C67 0.3514(3) 0.57240(15) 0.9667(3) 0.0331(8) Uani d . 1 1 . .
H H67A 0.3297 0.6043 0.9444 0.040 Uiso calc R 1 1 . .
H H67B 0.2965 0.5495 0.9424 0.040 Uiso calc R 1 1 . .
C C68 0.3424(3) 0.57237(15) 1.0694(3) 0.0405(9) Uani d . 1 1 . .
H H68A 0.3468 0.5397 1.0921 0.061 Uiso calc R 1 1 . .
H H68B 0.2712 0.5864 1.0876 0.061 Uiso calc R 1 1 . .
H H68C 0.4032 0.5911 1.0956 0.061 Uiso calc R 1 1 . .
C C69 0.4964(3) 0.58018(16) 0.7945(3) 0.0290(9) Uani d . 1 1 . .
H H69A 0.5636 0.5669 0.7650 0.035 Uiso calc R 1 1 . .
H H69B 0.4313 0.5680 0.7604 0.035 Uiso calc R 1 1 . .
C C70 0.4994(3) 0.63377(16) 0.7850(4) 0.0346(10) Uani d . 1 1 . .
H H70A 0.4388 0.6477 0.8209 0.052 Uiso calc R 1 1 . .
H H70B 0.4908 0.6424 0.7202 0.052 Uiso calc R 1 1 . .
H H70C 0.5706 0.6458 0.8079 0.052 Uiso calc R 1 1 . .
C C71 0.6017(3) 0.58286(12) 0.9905(3) 0.0310(8) Uani d . 1 1 . .
H H71A 0.5908 0.6176 0.9948 0.037 Uiso calc R 1 1 . .
H H71B 0.5932 0.5696 1.0531 0.037 Uiso calc R 1 1 . .
C C72 0.7184(3) 0.57353(15) 0.9585(3) 0.0366(9) Uani d . 1 1 . .
H H72A 0.7709 0.5851 1.0047 0.055 Uiso calc R 1 1 . .
H H72B 0.7313 0.5901 0.9003 0.055 Uiso calc R 1 1 . .
H H72C 0.7289 0.5393 0.9495 0.055 Uiso calc R 1 1 . .
C C73 0.6414(4) 0.2215(2) 0.9820(5) 0.0516(15) Uani d . 1 1 . .
H H73A 0.6235 0.2217 1.0483 0.062 Uiso calc R 1 1 . .
H H73B 0.6343 0.1884 0.9601 0.062 Uiso calc R 1 1 . .
C C74 0.7610(3) 0.2368(2) 0.9704(4) 0.0501(13) Uani d . 1 1 . .
H H74A 0.7794 0.2380 0.9049 0.075 Uiso calc R 1 1 . .
H H74B 0.8098 0.2139 1.0013 0.075 Uiso calc R 1 1 . .
H H74C 0.7714 0.2683 0.9976 0.075 Uiso calc R 1 1 . .
C C75 0.3950(3) 0.23227(15) 0.9314(3) 0.0276(9) Uani d . 1 1 . .
H H75A 0.3415 0.2527 0.8982 0.033 Uiso calc R 1 1 . .
H H75B 0.3951 0.2009 0.9008 0.033 Uiso calc R 1 1 . .
C C76 0.3528(3) 0.22566(18) 1.0332(4) 0.0368(11) Uani d . 1 1 . .
H H76A 0.4013 0.2033 1.0655 0.055 Uiso calc R 1 1 . .
H H76B 0.2768 0.2132 1.0324 0.055 Uiso calc R 1 1 . .
H H76C 0.3539 0.2564 1.0649 0.055 Uiso calc R 1 1 . .
C C77 0.5727(3) 0.26512(15) 0.7963(3) 0.0267(8) Uani d . 1 1 . .
H H77A 0.6417 0.2841 0.7912 0.032 Uiso calc R 1 1 . .
H H77B 0.5879 0.2332 0.7706 0.032 Uiso calc R 1 1 . .
C C78 0.4804(4) 0.2893(2) 0.7382(3) 0.0410(12) Uani d . 1 1 . .
H H78A 0.4102 0.2724 0.7470 0.062 Uiso calc R 1 1 . .
H H78B 0.5010 0.2884 0.6731 0.062 Uiso calc R 1 1 . .
H H78C 0.4718 0.3224 0.7578 0.062 Uiso calc R 1 1 . .

loop_
_atom_site_aniso_label
_atom_site_aniso_U_11
_atom_site_aniso_U_22
_atom_site_aniso_U_33
_atom_site_aniso_U_12
_atom_site_aniso_U_13
_atom_site_aniso_U_23
Si1 0.0202(4) 0.0191(4) 0.0223(4) -0.0026(4) -0.0009(4) 0.0039(3)
Si2 0.0169(4) 0.0154(4) 0.0252(5) -0.0006(4) 0.0011(4) -0.0018(4)
C1 0.0187(15) 0.0135(15) 0.0139(16) -0.0035(12) -0.0001(13) -0.0001(12)
C1A 0.0133(15) 0.0197(15) 0.0191(17) -0.0049(13) -0.0026(14) 0.0037(14)
N1 0.0190(13) 0.0177(13) 0.0107(14) 0.0037(11) -0.0011(11) -0.0012(12)
O1 0.0122(11) 0.0230(12) 0.0157(12) 0.0028(9) 0.0009(10) 0.0013(10)
C2 0.0245(16) 0.0179(16) 0.0186(16) 0.0002(14) -0.0032(15) -0.0012(13)
C2A 0.0185(16) 0.0161(15) 0.0203(19) -0.0008(13) 0.0008(14) -0.0042(13)
O2 0.0138(10) 0.0156(12) 0.0284(15) -0.0004(9) 0.0039(10) -0.0007(10)
C3 0.0137(15) 0.0233(18) 0.0244(19) -0.0008(13) 0.0026(14) -0.0051(15)
O3 0.0254(12) 0.0343(15) 0.0143(13) 0.0066(11) -0.0005(10) 0.0035(11)
C4 0.0138(14) 0.0216(17) 0.0237(19) -0.0007(13) -0.0039(13) 0.0034(15)
O4 0.0247(14) 0.0212(13) 0.0191(11) 0.0026(9) 0.0010(10) -0.0016(11)
C5 0.0267(18) 0.0292(18) 0.0192(18) 0.0011(15) -0.0007(15) -0.0021(16)
O5 0.0227(12) 0.0297(15) 0.0357(16) 0.0008(11) 0.0091(11) -0.0094(13)
C6 0.040(2) 0.040(2) 0.019(2) -0.0049(18) 0.0027(17) 0.0034(18)
O6 0.0168(10) 0.0186(11) 0.0230(12) -0.0071(10) -0.0027(10) -0.0020(10)
C7 0.0286(18) 0.0317(17) 0.0316(15) 0.0030(15) -0.0079(14) 0.0135(13)
C8 0.0313(19) 0.046(2) 0.040(2) 0.0004(18) -0.0117(17) 0.0011(18)
C9 0.0283(17) 0.0145(16) 0.0270(17) 0.0021(14) -0.0029(14) -0.0034(14)
C10 0.0312(18) 0.0228(18) 0.066(3) 0.0016(17) -0.006(2) -0.0144(19)
C11 0.0230(17) 0.051(2) 0.0377(19) -0.0023(18) 0.0016(16) 0.0157(18)
C12 0.038(2) 0.078(3) 0.069(3) -0.008(2) 0.005(2) 0.019(3)
C13 0.0265(18) 0.0273(19) 0.045(2) 0.0037(15) -0.0024(17) -0.0135(17)
C14 0.0263(19) 0.068(3) 0.052(3) 0.016(2) -0.0039(19) -0.030(3)
C15 0.0214(18) 0.037(2) 0.035(2) -0.0119(16) 0.0011(17) 0.0023(19)
C16 0.0290(19) 0.0286(18) 0.031(2) 0.0002(16) -0.0040(17) -0.0043(16)
C17 0.0260(17) 0.0272(18) 0.0251(18) -0.0012(15) -0.0023(15) 0.0047(16)
C18 0.0312(18) 0.030(2) 0.027(2) -0.0002(17) 0.0004(18) 0.0030(17)
Si21 0.0168(4) 0.0264(4) 0.0225(4) -0.0026(5) 0.0000(4) -0.0049(3)
Si22 0.0198(4) 0.0207(5) 0.0315(6) -0.0029(4) -0.0042(5) 0.0068(4)
C21 0.0153(16) 0.036(2) 0.0167(18) 0.0060(15) -0.0039(14) 0.0010(16)
C21A 0.0129(15) 0.0248(17) 0.0198(17) 0.0051(14) 0.0011(14) 0.0066(15)
N21 0.0168(13) 0.044(2) 0.0175(16) 0.0003(13) 0.0016(12) -0.0013(15)
O21 0.0144(12) 0.0292(12) 0.0179(13) 0.0012(11) -0.0008(10) -0.0003(10)
C22 0.0203(15) 0.0271(19) 0.0132(15) 0.0005(15) -0.0021(14) 0.0051(14)
C22A 0.0194(17) 0.0279(19) 0.0181(19) 0.0010(14) -0.0017(14) 0.0090(15)
O22 0.0197(11) 0.0269(13) 0.0184(13) -0.0014(10) -0.0029(10) 0.0044(11)
C23 0.0121(15) 0.0263(18) 0.029(2) 0.0015(14) 0.0009(15) 0.0033(16)
O23 0.0253(12) 0.0312(15) 0.0219(14) 0.0045(11) 0.0011(12) 0.0013(12)
C24 0.0200(15) 0.0222(17) 0.0236(19) -0.0024(14) -0.0065(14) 0.0110(15)
O24 0.0245(14) 0.0230(13) 0.0175(11) 0.0066(10) 0.0012(10) 0.0052(11)
C25 0.0149(16) 0.048(2) 0.023(2) -0.0105(17) 0.0057(15) 0.0051(18)
O25 0.0246(12) 0.0344(15) 0.0232(13) -0.0057(12) -0.0096(10) 0.0085(12)
C26 0.0327(19) 0.048(3) 0.0161(19) -0.0066(19) 0.0017(16) -0.0005(18)
O26 0.0187(11) 0.0282(14) 0.0266(13) -0.0052(11) -0.0011(11) 0.0009(11)
C27 0.0282(19) 0.0365(19) 0.0365(17) 0.0025(15) 0.0065(15) -0.0119(15)
C28 0.0227(17) 0.049(2) 0.047(2) 0.0082(17) 0.0109(17) -0.0104(19)
C29 0.0214(15) 0.0242(18) 0.0306(19) 0.0031(15) 0.0032(16) 0.0050(15)
C30 0.0256(19) 0.030(2) 0.061(3) -0.0114(16) -0.005(2) 0.009(2)
C31 0.0240(19) 0.079(3) 0.040(2) -0.006(2) 0.0006(17) -0.019(2)
C32 0.029(2) 0.051(3) 0.037(3) -0.010(3) -0.003(2) 0.009(2)
C32B 0.024(4) 0.047(4) 0.042(4) -0.010(4) -0.002(3) 0.002(4)
C33 0.026(2) 0.040(2) 0.089(4) 0.0031(18) -0.006(2) 0.036(3)
C34 0.0220(18) 0.049(3) 0.078(4) 0.0028(18) -0.011(2) 0.025(2)
C35 0.029(2) 0.025(2) 0.040(2) -0.0095(16) -0.0028(19) 0.0052(18)
C36 0.027(2) 0.069(3) 0.051(3) -0.023(2) -0.005(2) 0.024(3)
C37 0.0205(16) 0.0269(19) 0.037(2) -0.0053(15) 0.0003(16) -0.0028(18)
C38 0.0329(19) 0.060(3) 0.027(2) -0.013(2) -0.005(2) 0.005(2)
Si41 0.0197(4) 0.0156(4) 0.0215(4) 0.0016(4) -0.0011(4) -0.0006(3)
Si42 0.0199(4) 0.0159(4) 0.0227(5) -0.0041(4) 0.0021(5) -0.0014(4)
C41 0.0181(16) 0.0182(15) 0.0171(17) -0.0016(13) -0.0029(13) -0.0005(14)
C41A 0.0165(15) 0.0165(16) 0.0194(17) -0.0054(13) -0.0017(14) 0.0047(14)
N41 0.0187(12) 0.0132(14) 0.0103(14) -0.0012(10) -0.0011(11) -0.0010(11)
O41 0.0159(11) 0.0241(12) 0.0138(12) -0.0012(10) 0.0010(10) 0.0011(10)
C42 0.0219(17) 0.0136(15) 0.0218(17) 0.0007(12) -0.0016(13) 0.0019(14)
C42A 0.0170(15) 0.0176(16) 0.0217(18) -0.0083(13) -0.0004(14) 0.0044(14)
O42 0.0144(11) 0.0142(11) 0.0301(15) -0.0023(9) 0.0066(10) 0.0007(10)
C43 0.0127(14) 0.0183(16) 0.0252(19) 0.0018(13) 0.0025(13) -0.0028(14)
O43 0.0263(12) 0.0249(13) 0.0128(12) 0.0066(10) -0.0012(10) 0.0032(10)
C44 0.0130(13) 0.0155(16) 0.0281(19) -0.0003(12) -0.0021(14) 0.0049(14)
O44 0.0327(15) 0.0179(12) 0.0195(11) -0.0002(10) -0.0023(11) -0.0012(10)
C45 0.0225(17) 0.0249(18) 0.0220(19) -0.0018(14) 0.0007(15) 0.0015(15)
O45 0.0241(12) 0.0261(14) 0.0358(16) 0.0017(11) 0.0072(11) -0.0061(12)
C46 0.0349(19) 0.030(2) 0.0180(19) -0.0013(16) 0.0044(16) 0.0033(16)
O46 0.0169(10) 0.0165(11) 0.0240(12) -0.0054(9) -0.0004(10) -0.0027(10)
C47 0.0248(19) 0.0303(17) 0.0342(19) 0.0021(15) -0.0006(15) 0.0075(15)
C48 0.0386(19) 0.0260(15) 0.0349(17) 0.0048(14) -0.0186(16) 0.0043(14)
C49 0.0381(19) 0.0200(17) 0.0219(17) 0.0053(16) -0.0010(16) 0.0017(14)
C50 0.032(2) 0.0240(18) 0.0323(18) 0.0053(15) -0.0029(16) -0.0102(15)
C51 0.0222(17) 0.0219(15) 0.0396(18) -0.0015(14) 0.0006(14) 0.0008(13)
C52 0.0200(18) 0.041(2) 0.074(3) -0.0027(16) -0.003(2) -0.011(2)
C53 0.0299(18) 0.0243(17) 0.0279(18) 0.0019(15) 0.0022(15) -0.0099(15)
C54 0.0308(19) 0.0250(18) 0.046(2) 0.0056(15) 0.0122(17) -0.0066(16)
C55 0.0253(18) 0.035(2) 0.025(2) -0.0126(16) 0.0005(16) 0.0016(17)
C56 0.0326(19) 0.0319(19) 0.0259(19) -0.0048(17) -0.0023(17) -0.0096(16)
C57 0.0298(18) 0.0250(18) 0.0222(18) -0.0039(16) -0.0026(15) 0.0054(15)
C58 0.0261(17) 0.048(3) 0.027(2) -0.011(2) 0.0060(18) -0.008(2)
Si61 0.0222(5) 0.0215(4) 0.0226(4) 0.0008(4) -0.0043(4) -0.0018(3)
Si62 0.0168(4) 0.0179(4) 0.0274(5) -0.0007(4) -0.0023(5) 0.0025(4)
C61 0.0190(16) 0.0283(18) 0.0180(18) 0.0030(15) -0.0033(14) 0.0007(16)
C61A 0.0161(16) 0.0233(17) 0.0196(17) 0.0023(14) 0.0003(14) 0.0049(15)
N61 0.0177(13) 0.0295(18) 0.0183(16) -0.0026(12) 0.0026(12) -0.0009(13)
O61 0.0191(13) 0.0241(12) 0.0177(13) -0.0041(11) -0.0015(10) -0.0025(10)
C62 0.0206(14) 0.0206(17) 0.0140(15) -0.0024(14) -0.0036(14) 0.0023(14)
C62A 0.0163(16) 0.0213(16) 0.0161(18) 0.0001(13) -0.0007(13) 0.0048(14)
O62 0.0229(12) 0.0235(13) 0.0195(13) -0.0036(10) -0.0033(11) 0.0034(11)
C63 0.0113(16) 0.0259(18) 0.034(2) -0.0015(14) -0.0009(15) 0.0015(17)
O63 0.0254(12) 0.0238(13) 0.0185(13) 0.0005(10) -0.0005(11) 0.0002(11)
C64 0.0185(15) 0.0199(16) 0.0264(19) -0.0050(14) -0.0033(14) 0.0090(15)
O64 0.0229(13) 0.0185(12) 0.0189(11) -0.0018(9) 0.0003(11) 0.0044(10)
C65 0.0128(15) 0.035(2) 0.024(2) -0.0071(15) 0.0052(14) 0.0082(17)
O65 0.0254(12) 0.0298(14) 0.0269(14) -0.0066(12) -0.0100(11) 0.0096(12)
C66 0.0333(19) 0.046(3) 0.018(2) -0.0082(18) -0.0016(17) -0.0010(19)
O66 0.0206(11) 0.0239(13) 0.0291(14) -0.0032(11) 0.0022(12) -0.0026(11)
C67 0.0263(18) 0.040(2) 0.0334(19) 0.0049(16) -0.0014(16) -0.0072(16)
C68 0.033(2) 0.041(2) 0.047(2) -0.0025(17) 0.0096(18) 0.0023(17)
C69 0.036(2) 0.0245(19) 0.0269(18) 0.0049(15) 0.0016(15) 0.0094(15)
C70 0.035(2) 0.0245(18) 0.044(2) -0.0066(15) -0.0028(17) 0.0051(17)
C71 0.0336(19) 0.0215(15) 0.0378(18) -0.0058(15) -0.0129(15) -0.0008(14)
C72 0.0225(17) 0.032(2) 0.055(2) -0.0053(15) -0.0028(18) -0.0055(18)
C73 0.030(2) 0.053(3) 0.072(4) 0.010(2) -0.003(2) 0.035(3)
C74 0.0217(19) 0.062(3) 0.066(3) 0.015(2) -0.001(2) 0.025(3)
C75 0.0256(18) 0.0143(17) 0.043(2) -0.0040(14) -0.0026(18) -0.0001(17)
C76 0.0241(18) 0.040(2) 0.047(3) -0.0102(17) -0.0004(19) 0.008(2)
C77 0.0186(15) 0.0292(19) 0.032(2) -0.0036(15) 0.0023(15) -0.0054(17)
C78 0.036(2) 0.063(3) 0.025(2) -0.008(2) 0.0015(19) 0.005(2)

loop_
_atom_type_symbol
_atom_type_description
_atom_type_scat_dispersion_real
_atom_type_scat_dispersion_imag
_atom_type_scat_source
C C 0.0181 0.0091 'International Tables Vol C Tables 4.2.6.8 and 6.1.1.4'
H H 0.0000 0.0000 'International Tables Vol C Tables 4.2.6.8 and 6.1.1.4'
N N 0.0311 0.0180 'International Tables Vol C Tables 4.2.6.8 and 6.1.1.4'
O O 0.0492 0.0322 'International Tables Vol C Tables 4.2.6.8 and 6.1.1.4'
Si Si 0.2541 0.3302 'International Tables Vol C Tables 4.2.6.8 and 6.1.1.4'

loop_
_geom_angle_atom_site_label_1
_geom_angle_atom_site_label_2
_geom_angle_atom_site_label_3
_geom_angle
_geom_angle_publ_flag
O4 Si1 C7 110.23(15) y
O4 Si1 C9 102.33(16) y
C7 Si1 C9 113.03(17) y
O4 Si1 C11 107.48(16) y
C7 Si1 C11 109.17(16) y
C9 Si1 C11 114.24(19) y
O6 Si2 C13 109.42(18) y
O6 Si2 C17 109.54(16) y
C13 Si2 C17 112.3(2) y
O6 Si2 C15 104.44(18) y
C13 Si2 C15 110.0(2) y
C17 Si2 C15 110.9(2) y
O1 C1 N1 108.9(3) y
O1 C1 C2 106.3(3) y
N1 C1 C2 109.3(3) y
O1 C1 H1 110.8 ?
N1 C1 H1 110.8 ?
C2 C1 H1 110.8 ?
O1 C1A C4 113.7(3) y
O1 C1A C2A 106.6(3) y
C4 C1A C2A 102.9(3) y
O1 C1A H1A 111.1 ?
C4 C1A H1A 111.1 ?
C2A C1A H1A 111.1 ?
O3 N1 C5 105.1(3) y
O3 N1 C1 102.8(3) y
C5 N1 C1 112.0(3) y
C1 O1 C1A 110.2(3) y
O4 C2 C1 108.8(3) y
O4 C2 C2A 110.2(3) y
C1 C2 C2A 102.5(3) y
O4 C2 H2 111.7 ?
C1 C2 H2 111.7 ?
C2A C2 H2 111.7 ?
O2 C2A C2 110.8(3) y
O2 C2A C1A 107.4(3) y
C2 C2A C1A 104.3(3) y
O2 C2A H2A 111.3 ?
C2 C2A H2A 111.3 ?
C1A C2A H2A 111.3 ?
C3 O2 C2A 112.5(3) y
O5 C3 O2 121.8(4) y
O5 C3 C4 129.1(4) y
O2 C3 C4 108.9(3) y
C6 O3 N1 108.8(3) y
O6 C4 C1A 114.9(3) y
O6 C4 C3 111.0(3) y
C1A C4 C3 105.3(3) y
O6 C4 H4 108.5 ?
C1A C4 H4 108.5 ?
C3 C4 H4 108.5 ?
C2 O4 Si1 122.6(3) y
N1 C5 H5A 109.5 ?
N1 C5 H5B 109.5 ?
H5A C5 H5B 109.5 ?
N1 C5 H5C 109.5 ?
H5A C5 H5C 109.5 ?
H5B C5 H5C 109.5 ?
O3 C6 H6A 109.5 ?
O3 C6 H6B 109.5 ?
H6A C6 H6B 109.5 ?
O3 C6 H6C 109.5 ?
H6A C6 H6C 109.5 ?
H6B C6 H6C 109.5 ?
C4 O6 Si2 125.3(2) y
C8 C7 Si1 114.3(3) y
C8 C7 H7A 108.7 ?
Si1 C7 H7A 108.7 ?
C8 C7 H7B 108.7 ?
Si1 C7 H7B 108.7 ?
H7A C7 H7B 107.6 ?
C7 C8 H8A 109.5 ?
C7 C8 H8B 109.5 ?
H8A C8 H8B 109.5 ?
C7 C8 H8C 109.5 ?
H8A C8 H8C 109.5 ?
H8B C8 H8C 109.5 ?
C10 C9 Si1 114.2(3) ?
C10 C9 H9A 108.7 ?
Si1 C9 H9A 108.7 ?
C10 C9 H9B 108.7 ?
Si1 C9 H9B 108.7 ?
H9A C9 H9B 107.6 ?
C9 C10 H10A 109.5 ?
C9 C10 H10B 109.5 ?
H10A C10 H10B 109.5 ?
C9 C10 H10C 109.5 ?
H10A C10 H10C 109.5 ?
H10B C10 H10C 109.5 ?
C12 C11 Si1 116.6(3) y
C12 C11 H11A 108.1 ?
Si1 C11 H11A 108.1 ?
C12 C11 H11B 108.1 ?
Si1 C11 H11B 108.1 ?
H11A C11 H11B 107.3 ?
C11 C12 H12A 109.5 ?
C11 C12 H12B 109.5 ?
H12A C12 H12B 109.5 ?
C11 C12 H12C 109.5 ?
H12A C12 H12C 109.5 ?
H12B C12 H12C 109.5 ?
C14 C13 Si2 115.2(3) y
C14 C13 H13A 108.5 ?
Si2 C13 H13A 108.5 ?
C14 C13 H13B 108.5 ?
Si2 C13 H13B 108.5 ?
H13A C13 H13B 107.5 ?
C13 C14 H14A 109.5 ?
C13 C14 H14B 109.5 ?
H14A C14 H14B 109.5 ?
C13 C14 H14C 109.5 ?
H14A C14 H14C 109.5 ?
H14B C14 H14C 109.5 ?
C16 C15 Si2 117.5(3) ?
C16 C15 H15A 107.9 ?
Si2 C15 H15A 107.9 ?
C16 C15 H15B 107.9 ?
Si2 C15 H15B 107.9 ?
H15A C15 H15B 107.2 ?
C15 C16 H16A 109.5 ?
C15 C16 H16B 109.5 ?
H16A C16 H16B 109.5 ?
C15 C16 H16C 109.5 ?
H16A C16 H16C 109.5 ?
H16B C16 H16C 109.5 ?
C18 C17 Si2 114.0(3) ?
C18 C17 H17A 108.8 ?
Si2 C17 H17A 108.8 ?
C18 C17 H17B 108.8 ?
Si2 C17 H17B 108.8 ?
H17A C17 H17B 107.6 ?
C17 C18 H18A 109.5 ?
C17 C18 H18B 109.5 ?
H18A C18 H18B 109.5 ?
C17 C18 H18C 109.5 ?
H18A C18 H18C 109.5 ?
H18B C18 H18C 109.5 ?
O24 Si21 C29 103.75(17) ?
O24 Si21 C27 109.78(16) ?
C29 Si21 C27 112.73(18) ?
O24 Si21 C31 111.2(2) ?
C29 Si21 C31 110.4(2) ?
C27 Si21 C31 108.93(18) ?
O26 Si22 C35 105.86(19) ?
O26 Si22 C37 110.40(17) ?
C35 Si22 C37 109.7(2) ?
O26 Si22 C33 108.2(2) ?
C35 Si22 C33 111.8(2) ?
C37 Si22 C33 110.8(3) ?
O21 C21 N21 107.9(4) ?
O21 C21 C22 104.8(3) ?
N21 C21 C22 110.9(3) ?
O21 C21 H21 111.0 ?
N21 C21 H21 111.0 ?
C22 C21 H21 111.0 ?
O21 C21A C22A 107.4(3) ?
O21 C21A C24 113.4(3) ?
C22A C21A C24 104.5(3) ?
O21 C21A H21A 110.4 ?
C22A C21A H21A 110.4 ?
C24 C21A H21A 110.4 ?
O23 N21 C21 102.6(3) ?
O23 N21 C25 106.2(3) ?
C21 N21 C25 111.1(3) ?
C21A O21 C21 109.7(3) ?
O24 C22 C21 108.9(3) ?
O24 C22 C22A 108.0(3) ?
C21 C22 C22A 103.4(3) ?
O24 C22 H22 112.0 ?
C21 C22 H22 112.0 ?
C22A C22 H22 112.0 ?
O22 C22A C22 109.2(3) ?
O22 C22A C21A 106.9(3) ?
C22 C22A C21A 104.1(3) ?
O22 C22A H22A 112.1 ?
C22 C22A H22A 112.1 ?
C21A C22A H22A 112.1 ?
C23 O22 C22A 111.8(3) ?
O25 C23 O22 121.7(4) ?
O25 C23 C24 128.0(4) ?
O22 C23 C24 110.2(4) ?
C26 O23 N21 107.5(3) ?
O26 C24 C23 111.5(3) ?
O26 C24 C21A 115.4(3) ?
C23 C24 C21A 103.8(3) ?
O26 C24 H24 108.6 ?
C23 C24 H24 108.6 ?
C21A C24 H24 108.6 ?
C22 O24 Si21 123.7(3) ?
N21 C25 H25A 109.5 ?
N21 C25 H25B 109.5 ?
H25A C25 H25B 109.5 ?
N21 C25 H25C 109.5 ?
H25A C25 H25C 109.5 ?
H25B C25 H25C 109.5 ?
O23 C26 H26A 109.5 ?
O23 C26 H26B 109.5 ?
H26A C26 H26B 109.5 ?
O23 C26 H26C 109.5 ?
H26A C26 H26C 109.5 ?
H26B C26 H26C 109.5 ?
C24 O26 Si22 124.2(3) ?
C28 C27 Si21 114.9(3) ?
C28 C27 H27A 108.5 ?
Si21 C27 H27A 108.5 ?
C28 C27 H27B 108.5 ?
Si21 C27 H27B 108.5 ?
H27A C27 H27B 107.5 ?
C27 C28 H28A 109.5 ?
C27 C28 H28B 109.5 ?
H28A C28 H28B 109.5 ?
C27 C28 H28C 109.5 ?
H28A C28 H28C 109.5 ?
H28B C28 H28C 109.5 ?
C30 C29 Si21 116.0(4) ?
C30 C29 H29A 108.3 ?
Si21 C29 H29A 108.3 ?
C30 C29 H29B 108.3 ?
Si21 C29 H29B 108.3 ?
H29A C29 H29B 107.4 ?
C29 C30 H30A 109.5 ?
C29 C30 H30B 109.5 ?
H30A C30 H30B 109.5 ?
C29 C30 H30C 109.5 ?
H30A C30 H30C 109.5 ?
H30B C30 H30C 109.5 ?
C32B C31 Si21 121.5(6) ?
C32 C31 Si21 117.9(4) ?
C32 C31 H31A 107.8 ?
Si21 C31 H31A 107.8 ?
C32 C31 H31B 107.8 ?
Si21 C31 H31B 107.8 ?
H31A C31 H31B 107.2 ?
C32B C31 H31C 107.0 ?
Si21 C31 H31C 107.0 ?
C32B C31 H31D 107.0 ?
Si21 C31 H31D 107.0 ?
H31C C31 H31D 106.7 ?
C31 C32 H32A 109.5 ?
C31 C32 H32B 109.5 ?
H32A C32 H32B 109.5 ?
C31 C32 H32C 109.5 ?
H32A C32 H32C 109.5 ?
H32B C32 H32C 109.5 ?
C31 C32B H32D 109.5 ?
C31 C32B H32E 109.5 ?
H32D C32B H32E 109.5 ?
C31 C32B H32F 109.5 ?
H32D C32B H32F 109.5 ?
H32E C32B H32F 109.5 ?
C34 C33 Si22 115.7(3) ?
C34 C33 H33A 108.4 ?
Si22 C33 H33A 108.4 ?
C34 C33 H33B 108.4 ?
Si22 C33 H33B 108.4 ?
H33A C33 H33B 107.4 ?
C33 C34 H34A 109.5 ?
C33 C34 H34B 109.5 ?
H34A C34 H34B 109.5 ?
C33 C34 H34C 109.5 ?
H34A C34 H34C 109.5 ?
H34B C34 H34C 109.5 ?
C36 C35 Si22 114.3(3) ?
C36 C35 H35A 108.7 ?
Si22 C35 H35A 108.7 ?
C36 C35 H35B 108.7 ?
Si22 C35 H35B 108.7 ?
H35A C35 H35B 107.6 ?
C35 C36 H36A 109.5 ?
C35 C36 H36B 109.5 ?
H36A C36 H36B 109.5 ?
C35 C36 H36C 109.5 ?
H36A C36 H36C 109.5 ?
H36B C36 H36C 109.5 ?
C38 C37 Si22 113.3(3) ?
C38 C37 H37A 108.9 ?
Si22 C37 H37A 108.9 ?
C38 C37 H37B 108.9 ?
Si22 C37 H37B 108.9 ?
H37A C37 H37B 107.7 ?
C37 C38 H38A 109.5 ?
C37 C38 H38B 109.5 ?
H38A C38 H38B 109.5 ?
C37 C38 H38C 109.5 ?
H38A C38 H38C 109.5 ?
H38B C38 H38C 109.5 ?
O44 Si41 C49 101.91(17) ?
O44 Si41 C47 112.11(16) ?
C49 Si41 C47 109.75(18) ?
O44 Si41 C51 109.86(15) ?
C49 Si41 C51 114.41(18) ?
C47 Si41 C51 108.74(16) ?
O46 Si42 C53 109.09(17) ?
O46 Si42 C55 104.27(18) ?
C53 Si42 C55 111.2(2) ?
O46 Si42 C57 109.77(16) ?
C53 Si42 C57 111.80(19) ?
C55 Si42 C57 110.48(19) ?
O41 C41 N41 108.9(3) ?
O41 C41 C42 105.5(3) ?
N41 C41 C42 109.3(3) ?
O41 C41 H41 111.0 ?
N41 C41 H41 111.0 ?
C42 C41 H41 111.0 ?
O41 C41A C44 113.7(3) ?
O41 C41A C42A 106.9(3) ?
C44 C41A C42A 102.5(3) ?
O41 C41A H41A 111.1 ?
C44 C41A H41A 111.1 ?
C42A C41A H41A 111.1 ?
O43 N41 C45 105.9(3) ?
O43 N41 C41 103.1(2) ?
C45 N41 C41 110.9(3) ?
C41 O41 C41A 110.4(3) ?
O44 C42 C42A 109.1(3) ?
O44 C42 C41 108.8(3) ?
C42A C42 C41 101.9(3) ?
O44 C42 H42 112.1 ?
C42A C42 H42 112.1 ?
C41 C42 H42 112.1 ?
O42 C42A C42 111.0(3) ?
O42 C42A C41A 107.7(3) ?
C42 C42A C41A 103.8(3) ?
O42 C42A H42A 111.4 ?
C42 C42A H42A 111.4 ?
C41A C42A H42A 111.4 ?
C43 O42 C42A 112.7(3) ?
O45 C43 O42 121.8(4) ?
O45 C43 C44 129.5(4) ?
O42 C43 C44 108.4(3) ?
C46 O43 N41 108.7(3) ?
O46 C44 C41A 115.2(3) ?
O46 C44 C43 111.2(3) ?
C41A C44 C43 105.6(3) ?
O46 C44 H44 108.2 ?
C41A C44 H44 108.2 ?
C43 C44 H44 108.2 ?
C42 O44 Si41 124.9(2) ?
N41 C45 H45A 109.5 ?
N41 C45 H45B 109.5 ?
H45A C45 H45B 109.5 ?
N41 C45 H45C 109.5 ?
H45A C45 H45C 109.5 ?
H45B C45 H45C 109.5 ?
O43 C46 H46A 109.5 ?
O43 C46 H46B 109.5 ?
H46A C46 H46B 109.5 ?
O43 C46 H46C 109.5 ?
H46A C46 H46C 109.5 ?
H46B C46 H46C 109.5 ?
C44 O46 Si42 125.0(2) ?
C48 C47 Si41 117.1(3) ?
C48 C47 H47A 108.0 ?
Si41 C47 H47A 108.0 ?
C48 C47 H47B 108.0 ?
Si41 C47 H47B 108.0 ?
H47A C47 H47B 107.3 ?
C47 C48 H48A 109.5 ?
C47 C48 H48B 109.5 ?
H48A C48 H48B 109.5 ?
C47 C48 H48C 109.5 ?
H48A C48 H48C 109.5 ?
H48B C48 H48C 109.5 ?
C50 C49 Si41 114.2(3) ?
C50 C49 H49A 108.7 ?
Si41 C49 H49A 108.7 ?
C50 C49 H49B 108.7 ?
Si41 C49 H49B 108.7 ?
H49A C49 H49B 107.6 ?
C49 C50 H50A 109.5 ?
C49 C50 H50B 109.5 ?
H50A C50 H50B 109.5 ?
C49 C50 H50C 109.5 ?
H50A C50 H50C 109.5 ?
H50B C50 H50C 109.5 ?
C52 C51 Si41 113.9(3) ?
C52 C51 H51A 108.8 ?
Si41 C51 H51A 108.8 ?
C52 C51 H51B 108.8 ?
Si41 C51 H51B 108.8 ?
H51A C51 H51B 107.7 ?
C51 C52 H52A 109.5 ?
C51 C52 H52B 109.5 ?
H52A C52 H52B 109.5 ?
C51 C52 H52C 109.5 ?
H52A C52 H52C 109.5 ?
H52B C52 H52C 109.5 ?
C54 C53 Si42 114.3(3) ?
C54 C53 H53A 108.7 ?
Si42 C53 H53A 108.7 ?
C54 C53 H53B 108.7 ?
Si42 C53 H53B 108.7 ?
H53A C53 H53B 107.6 ?
C53 C54 H54A 109.5 ?
C53 C54 H54B 109.5 ?
H54A C54 H54B 109.5 ?
C53 C54 H54C 109.5 ?
H54A C54 H54C 109.5 ?
H54B C54 H54C 109.5 ?
C56 C55 Si42 117.1(3) ?
C56 C55 H55A 108.0 ?
Si42 C55 H55A 108.0 ?
C56 C55 H55B 108.0 ?
Si42 C55 H55B 108.0 ?
H55A C55 H55B 107.3 ?
C55 C56 H56A 109.5 ?
C55 C56 H56B 109.5 ?
H56A C56 H56B 109.5 ?
C55 C56 H56C 109.5 ?
H56A C56 H56C 109.5 ?
H56B C56 H56C 109.5 ?
C58 C57 Si42 113.7(3) ?
C58 C57 H57A 108.8 ?
Si42 C57 H57A 108.8 ?
C58 C57 H57B 108.8 ?
Si42 C57 H57B 108.8 ?
H57A C57 H57B 107.7 ?
C57 C58 H58A 109.5 ?
C57 C58 H58B 109.5 ?
H58A C58 H58B 109.5 ?
C57 C58 H58C 109.5 ?
H58A C58 H58C 109.5 ?
H58B C58 H58C 109.5 ?
O64 Si61 C67 112.89(17) ?
O64 Si61 C71 108.71(15) ?
C67 Si61 C71 109.10(17) ?
O64 Si61 C69 103.81(18) ?
C67 Si61 C69 109.84(18) ?
C71 Si61 C69 112.47(19) ?
O66 Si62 C75 106.31(18) ?
O66 Si62 C77 110.14(18) ?
C75 Si62 C77 109.83(19) ?
O66 Si62 C73 109.2(2) ?
C75 Si62 C73 110.6(2) ?
C77 Si62 C73 110.7(2) ?
O61 C61 N61 107.5(3) ?
O61 C61 C62 104.9(3) ?
N61 C61 C62 111.4(3) ?
O61 C61 H61 110.9 ?
N61 C61 H61 110.9 ?
C62 C61 H61 110.9 ?
O61 C61A C62A 107.2(3) ?
O61 C61A C64 113.2(3) ?
C62A C61A C64 104.5(3) ?
O61 C61A H61A 110.6 ?
C62A C61A H61A 110.6 ?
C64 C61A H61A 110.6 ?
O63 N61 C61 102.5(3) ?
O63 N61 C65 106.1(3) ?
C61 N61 C65 111.3(3) ?
C61A O61 C61 109.7(3) ?
O64 C62 C61 109.8(3) ?
O64 C62 C62A 107.5(3) ?
C61 C62 C62A 103.2(3) ?
O64 C62 H62 112.0 ?
C61 C62 H62 112.0 ?
C62A C62 H62 112.0 ?
O62 C62A C61A 106.7(3) ?
O62 C62A C62 109.2(3) ?
C61A C62A C62 103.9(3) ?
O62 C62A H62A 112.2 ?
C61A C62A H62A 112.2 ?
C62 C62A H62A 112.2 ?
C63 O62 C62A 111.8(3) ?
O65 C63 O62 122.1(4) ?
O65 C63 C64 127.6(4) ?
O62 C63 C64 110.3(4) ?
C66 O63 N61 107.6(3) ?
O66 C64 C63 111.9(3) ?
O66 C64 C61A 115.6(3) ?
C63 C64 C61A 103.8(3) ?
O66 C64 H64 108.4 ?
C63 C64 H64 108.4 ?
C61A C64 H64 108.4 ?
C62 O64 Si61 125.7(2) ?
N61 C65 H65A 109.5 ?
N61 C65 H65B 109.5 ?
H65A C65 H65B 109.5 ?
N61 C65 H65C 109.5 ?
H65A C65 H65C 109.5 ?
H65B C65 H65C 109.5 ?
O63 C66 H66A 109.5 ?
O63 C66 H66B 109.5 ?
H66A C66 H66B 109.5 ?
O63 C66 H66C 109.5 ?
H66A C66 H66C 109.5 ?
H66B C66 H66C 109.5 ?
C64 O66 Si62 124.8(3) ?
C68 C67 Si61 117.5(3) ?
C68 C67 H67A 107.9 ?
Si61 C67 H67A 107.9 ?
C68 C67 H67B 107.9 ?
Si61 C67 H67B 107.9 ?
H67A C67 H67B 107.2 ?
C67 C68 H68A 109.5 ?
C67 C68 H68B 109.5 ?
H68A C68 H68B 109.5 ?
C67 C68 H68C 109.5 ?
H68A C68 H68C 109.5 ?
H68B C68 H68C 109.5 ?
C70 C69 Si61 115.1(3) ?
C70 C69 H69A 108.5 ?
Si61 C69 H69A 108.5 ?
C70 C69 H69B 108.5 ?
Si61 C69 H69B 108.5 ?
H69A C69 H69B 107.5 ?
C69 C70 H70A 109.5 ?
C69 C70 H70B 109.5 ?
H70A C70 H70B 109.5 ?
C69 C70 H70C 109.5 ?
H70A C70 H70C 109.5 ?
H70B C70 H70C 109.5 ?
C72 C71 Si61 115.4(3) ?
C72 C71 H71A 108.4 ?
Si61 C71 H71A 108.4 ?
C72 C71 H71B 108.4 ?
Si61 C71 H71B 108.4 ?
H71A C71 H71B 107.5 ?
C71 C72 H72A 109.5 ?
C71 C72 H72B 109.5 ?
H72A C72 H72B 109.5 ?
C71 C72 H72C 109.5 ?
H72A C72 H72C 109.5 ?
H72B C72 H72C 109.5 ?
C74 C73 Si62 115.7(4) ?
C74 C73 H73A 108.4 ?
Si62 C73 H73A 108.4 ?
C74 C73 H73B 108.4 ?
Si62 C73 H73B 108.4 ?
H73A C73 H73B 107.4 ?
C73 C74 H74A 109.5 ?
C73 C74 H74B 109.5 ?
H74A C74 H74B 109.5 ?
C73 C74 H74C 109.5 ?
H74A C74 H74C 109.5 ?
H74B C74 H74C 109.5 ?
C76 C75 Si62 115.0(3) ?
C76 C75 H75A 108.5 ?
Si62 C75 H75A 108.5 ?
C76 C75 H75B 108.5 ?
Si62 C75 H75B 108.5 ?
H75A C75 H75B 107.5 ?
C75 C76 H76A 109.5 ?
C75 C76 H76B 109.5 ?
H76A C76 H76B 109.5 ?
C75 C76 H76C 109.5 ?
H76A C76 H76C 109.5 ?
H76B C76 H76C 109.5 ?
C78 C77 Si62 113.4(3) ?
C78 C77 H77A 108.9 ?
Si62 C77 H77A 108.9 ?
C78 C77 H77B 108.9 ?
Si62 C77 H77B 108.9 ?
H77A C77 H77B 107.7 ?
C77 C78 H78A 109.5 ?
C77 C78 H78B 109.5 ?
H78A C78 H78B 109.5 ?
C77 C78 H78C 109.5 ?
H78A C78 H78C 109.5 ?
H78B C78 H78C 109.5 ?

loop_
_geom_bond_atom_site_label_1
_geom_bond_atom_site_label_2
_geom_bond_distance
_geom_bond_publ_flag
C C 1.52(3) y
C1A C2A 1.550(5) y
C1A C4 1.516(5) y
C1 C2 1.526(5) y
C2 C2A 1.526(5) y
C3 C4 1.531(6) y
C7 C8 1.520(5) y
C9 C10 1.562(5) y
C11 C12 1.479(6) y
C13 C14 1.540(6) y
C15 C16 1.479(6) y
C17 C18 1.504(6) y
N O 1.454(3) y
N1 O3 1.457(4) y
Si O 1.662(8) y
Si1 O4 1.667(3) y
Si2 O6 1.672(3) y
C O 1.41(3) y
C1A O1 1.425(4) y
C1 O1 1.409(4) y
C2A O2 1.433(5) y
C2 O4 1.408(5) y
C4 O6 1.403(4) y
C3 O2 1.338(5) y
C3 O5 1.193(5) y
C N 1.470(10) y
C1 N1 1.475(5) y
C5 N1 1.463(5) y
C Si 1.872(11) y
C7 Si1 1.861(3) y
C9 Si1 1.864(4) y
C11 Si1 1.902(4) y
C13 Si2 1.857(4) y
C15 Si2 1.870(4) y
C17 Si2 1.867(4) y
C1 H1 1.0000 ?
C1A H1A 1.0000 ?
C2 H2 1.0000 ?
C2A H2A 1.0000 ?
O2 C3 1.338(5) ?
O3 C6 1.443(5) ?
C4 H4 1.0000 ?
C5 H5A 0.9800 ?
C5 H5B 0.9800 ?
C5 H5C 0.9800 ?
C6 H6A 0.9800 ?
C6 H6B 0.9800 ?
C6 H6C 0.9800 ?
C7 H7A 0.9900 ?
C7 H7B 0.9900 ?
C8 H8A 0.9800 ?
C8 H8B 0.9800 ?
C8 H8C 0.9800 ?
C9 H9A 0.9900 ?
C9 H9B 0.9900 ?
C10 H10A 0.9800 ?
C10 H10B 0.9800 ?
C10 H10C 0.9800 ?
C11 H11A 0.9900 ?
C11 H11B 0.9900 ?
C12 H12A 0.9800 ?
C12 H12B 0.9800 ?
C12 H12C 0.9800 ?
C13 H13A 0.9900 ?
C13 H13B 0.9900 ?
C14 H14A 0.9800 ?
C14 H14B 0.9800 ?
C14 H14C 0.9800 ?
C15 H15A 0.9900 ?
C15 H15B 0.9900 ?
C16 H16A 0.9800 ?
C16 H16B 0.9800 ?
C16 H16C 0.9800 ?
C17 H17A 0.9900 ?
C17 H17B 0.9900 ?
C18 H18A 0.9800 ?
C18 H18B 0.9800 ?
C18 H18C 0.9800 ?
Si21 O24 1.647(3) ?
Si21 C29 1.875(4) ?
Si21 C27 1.877(4) ?
Si21 C31 1.899(4) ?
Si22 O26 1.657(3) ?
Si22 C35 1.874(4) ?
Si22 C37 1.875(5) ?
Si22 C33 1.880(5) ?
C21 O21 1.432(5) ?
C21 N21 1.457(6) ?
C21 C22 1.519(5) ?
C21 H21 1.0000 ?
C21A O21 1.420(4) ?
C21A C22A 1.533(6) ?
C21A C24 1.560(5) ?
C21A H21A 1.0000 ?
N21 O23 1.451(5) ?
N21 C25 1.472(5) ?
C22 O24 1.427(4) ?
C22 C22A 1.526(5) ?
C22 H22 1.0000 ?
C22A O22 1.465(5) ?
C22A H22A 1.0000 ?
O22 C23 1.366(5) ?
C23 O25 1.193(5) ?
C23 C24 1.523(6) ?
O23 C26 1.406(5) ?
C24 O26 1.389(4) ?
C24 H24 1.0000 ?
C25 H25A 0.9800 ?
C25 H25B 0.9800 ?
C25 H25C 0.9800 ?
C26 H26A 0.9800 ?
C26 H26B 0.9800 ?
C26 H26C 0.9800 ?
C27 C28 1.496(5) ?
C27 H27A 0.9900 ?
C27 H27B 0.9900 ?
C28 H28A 0.9800 ?
C28 H28B 0.9800 ?
C28 H28C 0.9800 ?
C29 C30 1.502(6) ?
C29 H29A 0.9900 ?
C29 H29B 0.9900 ?
C30 H30A 0.9800 ?
C30 H30B 0.9800 ?
C30 H30C 0.9800 ?
C31 C32B 1.366(13) ?
C31 C32 1.444(7) ?
C31 H31A 0.9900 ?
C31 H31B 0.9900 ?
C31 H31C 0.9900 ?
C31 H31D 0.9900 ?
C32 H32A 0.9800 ?
C32 H32B 0.9800 ?
C32 H32C 0.9800 ?
C32B H32D 0.9800 ?
C32B H32E 0.9800 ?
C32B H32F 0.9800 ?
C33 C34 1.513(6) ?
C33 H33A 0.9900 ?
C33 H33B 0.9900 ?
C34 H34A 0.9800 ?
C34 H34B 0.9800 ?
C34 H34C 0.9800 ?
C35 C36 1.558(7) ?
C35 H35A 0.9900 ?
C35 H35B 0.9900 ?
C36 H36A 0.9800 ?
C36 H36B 0.9800 ?
C36 H36C 0.9800 ?
C37 C38 1.555(6) ?
C37 H37A 0.9900 ?
C37 H37B 0.9900 ?
C38 H38A 0.9800 ?
C38 H38B 0.9800 ?
C38 H38C 0.9800 ?
Si41 O44 1.669(3) ?
Si41 C49 1.858(4) ?
Si41 C47 1.872(4) ?
Si41 C51 1.878(4) ?
Si42 O46 1.664(3) ?
Si42 C53 1.859(4) ?
Si42 C55 1.868(4) ?
Si42 C57 1.871(4) ?
C41 O41 1.400(5) ?
C41 N41 1.479(5) ?
C41 C42 1.538(5) ?
C41 H41 1.0000 ?
C41A O41 1.418(4) ?
C41A C44 1.528(5) ?
C41A C42A 1.551(5) ?
C41A H41A 1.0000 ?
N41 O43 1.456(4) ?
N41 C45 1.468(5) ?
C42 O44 1.408(5) ?
C42 C42A 1.532(5) ?
C42 H42 1.0000 ?
C42A O42 1.434(5) ?
C42A H42A 1.0000 ?
O42 C43 1.346(5) ?
C43 O45 1.191(5) ?
C43 C44 1.531(6) ?
O43 C46 1.433(5) ?
C44 O46 1.408(4) ?
C44 H44 1.0000 ?
C45 H45A 0.9800 ?
C45 H45B 0.9800 ?
C45 H45C 0.9800 ?
C46 H46A 0.9800 ?
C46 H46B 0.9800 ?
C46 H46C 0.9800 ?
C47 C48 1.521(5) ?
C47 H47A 0.9900 ?
C47 H47B 0.9900 ?
C48 H48A 0.9800 ?
C48 H48B 0.9800 ?
C48 H48C 0.9800 ?
C49 C50 1.560(6) ?
C49 H49A 0.9900 ?
C49 H49B 0.9900 ?
C50 H50A 0.9800 ?
C50 H50B 0.9800 ?
C50 H50C 0.9800 ?
C51 C52 1.523(5) ?
C51 H51A 0.9900 ?
C51 H51B 0.9900 ?
C52 H52A 0.9800 ?
C52 H52B 0.9800 ?
C52 H52C 0.9800 ?
C53 C54 1.539(5) ?
C53 H53A 0.9900 ?
C53 H53B 0.9900 ?
C54 H54A 0.9800 ?
C54 H54B 0.9800 ?
C54 H54C 0.9800 ?
C55 C56 1.501(6) ?
C55 H55A 0.9900 ?
C55 H55B 0.9900 ?
C56 H56A 0.9800 ?
C56 H56B 0.9800 ?
C56 H56C 0.9800 ?
C57 C58 1.515(6) ?
C57 H57A 0.9900 ?
C57 H57B 0.9900 ?
C58 H58A 0.9800 ?
C58 H58B 0.9800 ?
C58 H58C 0.9800 ?
Si61 O64 1.658(3) ?
Si61 C67 1.866(4) ?
Si61 C71 1.877(4) ?
Si61 C69 1.878(4) ?
Si62 O66 1.658(3) ?
Si62 C75 1.862(4) ?
Si62 C77 1.867(5) ?
Si62 C73 1.878(5) ?
C61 O61 1.436(5) ?
C61 N61 1.464(5) ?
C61 C62 1.510(5) ?
C61 H61 1.0000 ?
C61A O61 1.424(5) ?
C61A C62A 1.537(6) ?
C61A C64 1.551(5) ?
C61A H61A 1.0000 ?
N61 O63 1.452(5) ?
N61 C65 1.470(5) ?
C62 O64 1.419(4) ?
C62 C62A 1.538(5) ?
C62 H62 1.0000 ?
C62A O62 1.463(5) ?
C62A H62A 1.0000 ?
O62 C63 1.360(5) ?
C63 O65 1.195(6) ?
C63 C64 1.523(6) ?
O63 C66 1.397(5) ?
C64 O66 1.388(4) ?
C64 H64 1.0000 ?
C65 H65A 0.9800 ?
C65 H65B 0.9800 ?
C65 H65C 0.9800 ?
C66 H66A 0.9800 ?
C66 H66B 0.9800 ?
C66 H66C 0.9800 ?
C67 C68 1.498(5) ?
C67 H67A 0.9900 ?
C67 H67B 0.9900 ?
C68 H68A 0.9800 ?
C68 H68B 0.9800 ?
C68 H68C 0.9800 ?
C69 C70 1.515(6) ?
C69 H69A 0.9900 ?
C69 H69B 0.9900 ?
C70 H70A 0.9800 ?
C70 H70B 0.9800 ?
C70 H70C 0.9800 ?
C71 C72 1.505(5) ?
C71 H71A 0.9900 ?
C71 H71B 0.9900 ?
C72 H72A 0.9800 ?
C72 H72B 0.9800 ?
C72 H72C 0.9800 ?
C73 C74 1.513(6) ?
C73 H73A 0.9900 ?
C73 H73B 0.9900 ?
C74 H74A 0.9800 ?
C74 H74B 0.9800 ?
C74 H74C 0.9800 ?
C75 C76 1.577(7) ?
C75 H75A 0.9900 ?
C75 H75B 0.9900 ?
C76 H76A 0.9800 ?
C76 H76B 0.9800 ?
C76 H76C 0.9800 ?
C77 C78 1.555(7) ?
C77 H77A 0.9900 ?
C77 H77B 0.9900 ?
C78 H78A 0.9800 ?
C78 H78B 0.9800 ?
C78 H78C 0.9800 ?

loop_
_geom_torsion_atom_site_label_1
_geom_torsion_atom_site_label_2
_geom_torsion_atom_site_label_3
_geom_torsion_atom_site_label_4
_geom_torsion
O1 C1 N1 O3 -173.9(3)
C2 C1 N1 O3 70.4(3)
O1 C1 N1 C5 -61.6(4)
C2 C1 N1 C5 -177.3(3)
N1 C1 O1 C1A -89.6(3)
C2 C1 O1 C1A 28.1(4)
C4 C1A O1 C1 100.9(4)
C2A C1A O1 C1 -11.8(4)
O1 C1 C2 O4 84.5(3)
N1 C1 C2 O4 -158.1(3)
O1 C1 C2 C2A -32.2(4)
N1 C1 C2 C2A 85.2(3)
O4 C2 C2A O2 153.2(3)
C1 C2 C2A O2 -91.1(3)
O4 C2 C2A C1A -91.4(4)
C1 C2 C2A C1A 24.2(4)
O1 C1A C2A O2 108.7(3)
C4 C1A C2A O2 -11.2(3)
O1 C1A C2A C2 -9.0(4)
C4 C1A C2A C2 -128.9(3)
C2 C2A O2 C3 114.4(3)
C1A C2A O2 C3 1.0(4)
C2A O2 C3 O5 -174.8(3)
C2A O2 C3 C4 9.8(4)
C5 N1 O3 C6 106.2(3)
C1 N1 O3 C6 -136.5(3)
O1 C1A C4 O6 23.7(5)
C2A C1A C4 O6 138.5(3)
O1 C1A C4 C3 -98.8(3)
C2A C1A C4 C3 16.1(3)
O5 C3 C4 O6 43.3(5)
O2 C3 C4 O6 -141.7(3)
O5 C3 C4 C1A 168.3(4)
O2 C3 C4 C1A -16.7(3)
C1 C2 O4 Si1 134.6(3)
C2A C2 O4 Si1 -113.8(3)
C7 Si1 O4 C2 -55.3(3)
C9 Si1 O4 C2 -175.8(3)
C11 Si1 O4 C2 63.6(3)
C1A C4 O6 Si2 106.7(3)
C3 C4 O6 Si2 -134.0(3)
C13 Si2 O6 C4 79.9(3)
C17 Si2 O6 C4 -43.6(3)
C15 Si2 O6 C4 -162.4(3)
O4 Si1 C7 C8 -54.0(3)
C9 Si1 C7 C8 59.8(3)
C11 Si1 C7 C8 -171.8(3)
O4 Si1 C9 C10 -167.9(3)
C7 Si1 C9 C10 73.6(3)
C11 Si1 C9 C10 -52.0(3)
O4 Si1 C11 C12 -145.3(4)
C7 Si1 C11 C12 -25.8(4)
C9 Si1 C11 C12 101.9(4)
O6 Si2 C13 C14 -63.3(4)
C17 Si2 C13 C14 58.5(4)
C15 Si2 C13 C14 -177.5(4)
O6 Si2 C15 C16 -56.6(4)
C13 Si2 C15 C16 60.7(4)
C17 Si2 C15 C16 -174.5(3)
O6 Si2 C17 C18 -67.4(3)
C13 Si2 C17 C18 170.8(3)
C15 Si2 C17 C18 47.3(4)
O21 C21 N21 O23 -175.6(3)
C22 C21 N21 O23 70.2(4)
O21 C21 N21 C25 -62.5(4)
C22 C21 N21 C25 -176.7(3)
C22A C21A O21 C21 -14.3(5)
C24 C21A O21 C21 100.6(4)
N21 C21 O21 C21A -88.5(4)
C22 C21 O21 C21A 29.8(4)
O21 C21 C22 O24 82.0(4)
N21 C21 C22 O24 -161.8(3)
O21 C21 C22 C22A -32.6(4)
N21 C21 C22 C22A 83.6(4)
O24 C22 C22A O22 154.6(3)
C21 C22 C22A O22 -90.1(4)
O24 C22 C22A C21A -91.6(4)
C21 C22 C22A C21A 23.7(4)
O21 C21A C22A O22 108.6(3)
C24 C21A C22A O22 -12.1(4)
O21 C21A C22A C22 -6.8(4)
C24 C21A C22A C22 -127.6(3)
C22 C22A O22 C23 114.9(3)
C21A C22A O22 C23 2.9(4)
C22A O22 C23 O25 -174.7(3)
C22A O22 C23 C24 8.2(4)
C21 N21 O23 C26 -135.4(3)
C25 N21 O23 C26 108.0(3)
O25 C23 C24 O26 42.8(5)
O22 C23 C24 O26 -140.3(3)
O25 C23 C24 C21A 167.8(4)
O22 C23 C24 C21A -15.4(4)
O21 C21A C24 O26 21.8(5)
C22A C21A C24 O26 138.5(4)
O21 C21A C24 C23 -100.5(4)
C22A C21A C24 C23 16.1(4)
C21 C22 O24 Si21 132.0(3)
C22A C22 O24 Si21 -116.4(3)
C29 Si21 O24 C22 -175.2(3)
C27 Si21 O24 C22 -54.5(3)
C31 Si21 O24 C22 66.1(3)
C23 C24 O26 Si22 -130.6(3)
C21A C24 O26 Si22 111.3(4)
C35 Si22 O26 C24 -163.6(3)
C37 Si22 O26 C24 -45.0(3)
C33 Si22 O26 C24 76.4(3)
O24 Si21 C27 C28 -53.9(4)
C29 Si21 C27 C28 61.2(4)
C31 Si21 C27 C28 -175.9(3)
O24 Si21 C29 C30 -168.4(3)
C27 Si21 C29 C30 72.9(4)
C31 Si21 C29 C30 -49.2(4)
O24 Si21 C31 C32B -128.9(8)
C29 Si21 C31 C32B 116.5(8)
C27 Si21 C31 C32B -7.8(9)
O24 Si21 C31 C32 -83.8(5)
C29 Si21 C31 C32 161.6(4)
C27 Si21 C31 C32 37.3(5)
O26 Si22 C33 C34 -59.6(6)
C35 Si22 C33 C34 -175.7(5)
C37 Si22 C33 C34 61.5(6)
O26 Si22 C35 C36 -58.9(4)
C37 Si22 C35 C36 -178.0(4)
C33 Si22 C35 C36 58.7(5)
O26 Si22 C37 C38 -67.6(3)
C35 Si22 C37 C38 48.7(4)
C33 Si22 C37 C38 172.6(3)
O41 C41 N41 O43 -176.2(3)
C42 C41 N41 O43 69.0(3)
O41 C41 N41 C45 -63.3(4)
C42 C41 N41 C45 -178.1(3)
N41 C41 O41 C41A -86.8(4)
C42 C41 O41 C41A 30.4(4)
C44 C41A O41 C41 98.8(4)
C42A C41A O41 C41 -13.5(4)
O41 C41 C42 O44 81.0(3)
N41 C41 C42 O44 -162.1(3)
O41 C41 C42 C42A -34.2(4)
N41 C41 C42 C42A 82.7(4)
O44 C42 C42A O42 154.8(3)
C41 C42 C42A O42 -90.2(3)
O44 C42 C42A C41A -89.8(3)
C41 C42 C42A C41A 25.2(4)
O41 C41A C42A O42 108.9(3)
C44 C41A C42A O42 -11.0(3)
O41 C41A C42A C42 -8.9(4)
C44 C41A C42A C42 -128.7(3)
C42 C42A O42 C43 113.3(3)
C41A C42A O42 C43 0.3(4)
C42A O42 C43 O45 -174.8(3)
C42A O42 C43 C44 10.8(4)
C45 N41 O43 C46 105.4(3)
C41 N41 O43 C46 -138.0(3)
O41 C41A C44 O46 24.7(5)
C42A C41A C44 O46 139.6(3)
O41 C41A C44 C43 -98.4(3)
C42A C41A C44 C43 16.5(3)
O45 C43 C44 O46 42.9(5)
O42 C43 C44 O46 -143.2(3)
O45 C43 C44 C41A 168.6(4)
O42 C43 C44 C41A -17.6(4)
C42A C42 O44 Si41 -131.9(3)
C41 C42 O44 Si41 117.6(3)
C49 Si41 O44 C42 175.8(3)
C47 Si41 O44 C42 -66.9(3)
C51 Si41 O44 C42 54.1(3)
C41A C44 O46 Si42 112.8(3)
C43 C44 O46 Si42 -127.1(3)
C53 Si42 O46 C44 76.7(3)
C55 Si42 O46 C44 -164.5(3)
C57 Si42 O46 C44 -46.1(3)
O44 Si41 C47 C48 83.1(3)
C49 Si41 C47 C48 -164.4(3)
C51 Si41 C47 C48 -38.5(3)
O44 Si41 C49 C50 -167.7(3)
C47 Si41 C49 C50 73.4(3)
C51 Si41 C49 C50 -49.2(3)
O44 Si41 C51 C52 55.4(3)
C49 Si41 C51 C52 -58.5(3)
C47 Si41 C51 C52 178.5(3)
O46 Si42 C53 C54 -59.2(3)
C55 Si42 C53 C54 -173.7(3)
C57 Si42 C53 C54 62.4(4)
O46 Si42 C55 C56 -57.4(4)
C53 Si42 C55 C56 60.0(4)
C57 Si42 C55 C56 -175.2(3)
O46 Si42 C57 C58 -67.0(3)
C53 Si42 C57 C58 171.8(3)
C55 Si42 C57 C58 47.4(4)
O61 C61 N61 O63 -174.6(3)
C62 C61 N61 O63 71.0(4)
O61 C61 N61 C65 -61.5(4)
C62 C61 N61 C65 -176.0(3)
C62A C61A O61 C61 -14.3(5)
C64 C61A O61 C61 100.4(4)
N61 C61 O61 C61A -88.3(4)
C62 C61 O61 C61A 30.4(4)
O61 C61 C62 O64 81.0(4)
N61 C61 C62 O64 -162.9(3)
O61 C61 C62 C62A -33.4(4)
N61 C61 C62 C62A 82.7(4)
O61 C61A C62A O62 108.1(3)
C64 C61A C62A O62 -12.3(4)
O61 C61A C62A C62 -7.2(4)
C64 C61A C62A C62 -127.6(3)
O64 C62 C62A O62 154.8(3)
C61 C62 C62A O62 -89.1(3)
O64 C62 C62A C61A -91.6(3)
C61 C62 C62A C61A 24.4(4)
C61A C62A O62 C63 2.4(4)
C62 C62A O62 C63 114.1(3)
C62A O62 C63 O65 -174.5(3)
C62A O62 C63 C64 9.0(4)
C61 N61 O63 C66 -134.7(3)
C65 N61 O63 C66 108.4(3)
O65 C63 C64 O66 42.2(5)
O62 C63 C64 O66 -141.6(3)
O65 C63 C64 C61A 167.5(4)
O62 C63 C64 C61A -16.3(4)
O61 C61A C64 O66 23.4(5)
C62A C61A C64 O66 139.6(4)
O61 C61A C64 C63 -99.5(4)
C62A C61A C64 C63 16.7(4)
C61 C62 O64 Si61 113.7(3)
C62A C62 O64 Si61 -134.6(3)
C67 Si61 O64 C62 -65.3(3)
C71 Si61 O64 C62 55.9(3)
C69 Si61 O64 C62 175.8(3)
C63 C64 O66 Si62 -129.0(3)
C61A C64 O66 Si62 112.5(4)
C75 Si62 O66 C64 -164.3(3)
C77 Si62 O66 C64 -45.4(3)
C73 Si62 O66 C64 76.4(4)
O64 Si61 C67 C68 84.7(3)
C71 Si61 C67 C68 -36.3(4)
C69 Si61 C67 C68 -160.0(3)
O64 Si61 C69 C70 -170.3(3)
C67 Si61 C69 C70 68.7(3)
C71 Si61 C69 C70 -53.0(3)
O64 Si61 C71 C72 56.1(3)
C67 Si61 C71 C72 179.6(3)
C69 Si61 C71 C72 -58.2(3)
O66 Si62 C73 C74 -69.0(5)
C75 Si62 C73 C74 174.3(5)
C77 Si62 C73 C74 52.4(6)
O66 Si62 C75 C76 -60.0(3)
C77 Si62 C75 C76 -179.2(3)
C73 Si62 C75 C76 58.4(4)
O66 Si62 C77 C78 -67.6(3)
C75 Si62 C77 C78 49.2(4)
C73 Si62 C77 C78 171.6(4)
